data_2007117
loop_
_publ_author_name
'Hughes, Andrew B.'
'Mackay, Maureen F.'

_publ_section_title
;
 Cyclohexanone-2,4,4,6-tetramethyl Ester
;
_journal_issue 3
_journal_name_full 'Acta Crystallographica Section C'
_journal_page_first 380
_journal_page_last 382
_journal_paper_doi 10.1107/S0108270197014984
_journal_volume 54
_journal_year 1998
_chemical_formula_moiety 'C14 H18 O9'
_chemical_formula_sum 'C14 H18 O9'
_chemical_formula_weight 330.3
_chemical_melting_point 394.5(15)
_chemical_name_systematic
;
Cyclohexanone-2,4,4,6-tetramethylester
;
_space_group_IT_number 2
_symmetry_cell_setting triclinic
_symmetry_space_group_name_Hall '-P 1'
_symmetry_space_group_name_H-M 'P -1'
_audit_creation_method ' SHELXL-93 (Sheldrick,1993)'
_cell_angle_alpha 90.56(2)
_cell_angle_beta 94.84(3)
_cell_angle_gamma 116.49(2)
_cell_formula_units_Z 2
_cell_length_a 9.906(3)
_cell_length_b 10.635(3)
_cell_length_c 8.1260(10)
_cell_measurement_reflns_used 25
_cell_measurement_temperature 293(2)
_cell_measurement_theta_max 34.8
_cell_measurement_theta_min 19.1
_cell_volume 762.4(4)
_computing_cell_refinement 'AFC Software'
_computing_data_collection 'AFC Software (Rigaku Corporation, 1974)'
_computing_data_reduction 'AFC Software'
_computing_molecular_graphics 'ORTEPII (Johnson, 1976)'
_computing_publication_material SHELXL93
_computing_structure_refinement 'SHELXL93 (Sheldrick, 1993)'
_computing_structure_solution 'SHELXS86 (Sheldrick, 1985)'
_diffrn_ambient_temperature 293(2)
_diffrn_measurement_device 'Rigaku-AFC diffractometer'
_diffrn_measurement_method \w/2\q
_diffrn_radiation_monochromator graphite
_diffrn_radiation_source 'fine-focus sealed tube'
_diffrn_radiation_type CuK\a
_diffrn_radiation_wavelength 1.54180
_diffrn_reflns_av_R_equivalents 0.014
_diffrn_reflns_av_sigmaI/netI 0.008
_diffrn_reflns_limit_h_max 11
_diffrn_reflns_limit_h_min -11
_diffrn_reflns_limit_k_max 12
_diffrn_reflns_limit_k_min -12
_diffrn_reflns_limit_l_max 9
_diffrn_reflns_limit_l_min 0
_diffrn_reflns_number 2773
_diffrn_reflns_theta_max 65.0
_diffrn_reflns_theta_min 4.6
_diffrn_standards_decay_% 0
_diffrn_standards_interval_count 100
_diffrn_standards_number 3
_exptl_absorpt_coefficient_mu 1.051
_exptl_absorpt_correction_T_max 0.794
_exptl_absorpt_correction_T_min 0.671
_exptl_absorpt_correction_type 'Gaussian (SHELX76; Sheldrick, 1976)'
_exptl_crystal_colour colourless
_exptl_crystal_density_diffrn 1.439
_exptl_crystal_density_method 'not measured'
_exptl_crystal_description prismatic
_exptl_crystal_F_000 348
_exptl_crystal_size_max 0.375
_exptl_crystal_size_mid 0.300
_exptl_crystal_size_min 0.275
_refine_diff_density_max 0.34
_refine_diff_density_min -0.22
_refine_ls_extinction_coef 0.026(2)
_refine_ls_extinction_method 'SHELXL93 (Sheldrick, 1993)'
_refine_ls_goodness_of_fit_all 1.066
_refine_ls_goodness_of_fit_obs 1.092
_refine_ls_matrix_type full
_refine_ls_number_parameters 236
_refine_ls_number_reflns 2355
_refine_ls_number_restraints 0
_refine_ls_restrained_S_all 1.066
_refine_ls_restrained_S_obs 1.092
_refine_ls_R_factor_all 0.047
_refine_ls_R_factor_obs .044
_refine_ls_shift/esd_max 0.003
_refine_ls_shift/esd_mean 0.004
_refine_ls_structure_factor_coef Fsqd
_refine_ls_weighting_details 'w = 1/[\s^2^(Fo^2^)+(0.0596P)^2^+0.4613P] where P=(Fo^2^+2Fc^2^)/3'
_refine_ls_weighting_scheme calc
_refine_ls_wR_factor_all 0.124
_refine_ls_wR_factor_obs .121
_reflns_number_observed 2355
_reflns_number_total 2571
_reflns_observed_criterion I>2\s(I)
_cod_data_source_file oa1039.cif
_cod_data_source_block Compound_1
_cod_depositor_comments
;
The following automatic conversions were performed:

'_chemical_melting_point' value '393-396' was changed to '394.5(15)'
- the average value was taken and precision was estimated.

Automatic conversion script
Id: cif_fix_values 1646 2011-03-28 12:23:43Z adriana 

The following automatic conversions were performed:

'_chemical_melting_point' value '393-396' was changed to '394.5(15)'
- the average value was taken and precision was estimated.

Automatic conversion script
Id: cif_fix_values 1715 2011-07-08 13:25:40Z adriana 

The following automatic conversions were performed:

'_refine_ls_weighting_scheme' value 'calc w =
1/[\s^2^(Fo^2^)+(0.0596P)^2^+0.4613P] where P=(Fo^2^+2Fc^2^)/3' was
changed to 'calc'. New tag '_refine_ls_weighting_details' was
created. The value of the new tag was set to 'w =
1/[\s^2^(Fo^2^)+(0.0596P)^2^+0.4613P] where P=(Fo^2^+2Fc^2^)/3'.

Automatic conversion script
Id: cif_fix_values 3143 2015-03-26 13:38:13Z robertas 
;
_cod_original_cell_volume 762.4(3)
_cod_original_formula_sum 'C14 H18 O9 '
_cod_database_code 2007117

loop_
_symmetry_equiv_pos_as_xyz
'x, y, z'
'-x, -y, -z'

loop_
_atom_site_aniso_label
_atom_site_aniso_U_11
_atom_site_aniso_U_22
_atom_site_aniso_U_33
_atom_site_aniso_U_12
_atom_site_aniso_U_13
_atom_site_aniso_U_23
C1 .0262(9) .0324(9) .0365(9) .0128(8) -.0039(7) -.0061(7)
C2 .0251(9) .0396(10) .0335(10) .0153(8) -.0003(7) -.0048(8)
C3 .0226(9) .0368(10) .0368(10) .0120(8) -.0020(8) -.0038(8)
C4 .0251(9) .0300(9) .0355(10) .0112(7) .0008(7) -.0044(7)
C5 .0328(10) .0361(10) .0367(10) .0140(8) .0073(8) -.0034(8)
C6 .0267(9) .0322(9) .0336(9) .0122(8) .0004(7) -.0016(7)
C7 .0276(9) .0372(10) .0411(11) .0152(8) .0020(8) -.0067(8)
C8 .0462(14) .075(2) .107(2) .0412(13) .0322(14) .014(2)
C9 .0235(9) .0297(9) .0400(10) .0104(7) .0001(7) -.0041(7)
C10 .0524(14) .0641(15) .0396(12) .0164(12) -.0056(10) .0098(10)
C11 .0322(10) .0354(10) .0384(10) .0134(8) -.0032(8) -.0047(8)
C12 .081(2) .0526(14) .082(2) .0423(14) -.0124(15) -.0303(13)
C13 .0290(9) .0371(10) .0352(10) .0138(8) -.0005(8) .0021(8)
C14 .0305(11) .0617(14) .0608(14) .0079(10) .0146(10) .0127(11)
O1 .0373(8) .0353(7) .0677(10) .0171(6) .0023(7) -.0140(7)
O2 .0607(11) .116(2) .0490(9) .0633(11) .0067(8) .0127(9)
O3 .0430(8) .0575(9) .0609(9) .0309(7) .0228(7) .0109(7)
O4 .0258(8) .0662(10) .0539(9) .0097(7) -.0059(6) .0047(7)
O5 .0310(7) .0499(8) .0394(8) .0089(6) -.0014(6) .0058(6)
O6 .0488(11) .0623(11) .126(2) .0256(9) -.0327(11) -.0508(12)
O7 .0481(9) .0503(9) .0872(12) .0303(8) -.0161(8) -.0328(9)
O8 .0377(8) .0332(8) .0679(10) .0098(6) .0052(7) -.0002(7)
O9 .0308(7) .0444(8) .0497(8) .0102(6) .0129(6) .0017(6)

loop_
_atom_site_label
_atom_site_fract_x
_atom_site_fract_y
_atom_site_fract_z
_atom_site_U_iso_or_equiv
_atom_site_thermal_displace_type
_atom_site_calc_flag
_atom_site_refinement_flags
_atom_site_occupancy
_atom_site_disorder_group
_atom_site_type_symbol
C1 .6799(2) .1062(2) .6707(2) .0323(4) Uani d . 1 . C
C2 .8250(2) .2210(2) .6205(2) .0327(4) Uani d . 1 . C
C3 .8696(2) .3620(2) .7124(2) .0329(4) Uani d . 1 . C
C4 .7318(2) .3908(2) .7216(2) .0308(4) Uani d . 1 . C
C5 .6141(2) .2765(2) .8181(2) .0355(4) Uani d . 1 . C
C6 .5828(2) .1303(2) .7574(2) .0314(4) Uani d . 1 . C
C7 .9538(2) .1812(2) .6501(2) .0352(5) Uani d . 1 . C
C8 1.1635(3) .1769(3) .5366(4) .0691(8) Uani d . 1 . C
H8\a 1.2403 .2474 .6122 .123(4) Uiso calc R 1 . H
H8\b 1.2014 .1814 .4307 .123(4) Uiso calc R 1 . H
H8\g 1.1370 .0856 .5783 .123(4) Uiso calc R 1 . H
C9 .6577(2) .3925(2) .5487(2) .0319(4) Uani d . 1 . C
C10 .7014(3) .4714(3) .2805(3) .0563(6) Uani d . 1 . C
H10\a .6563 .3782 .2293 .123(4) Uiso calc R 1 . H
H10\b .7826 .5327 .2198 .123(4) Uiso calc R 1 . H
H10\g .6263 .5052 .2808 .123(4) Uiso calc R 1 . H
C11 .7857(2) .5346(2) .8123(2) .0365(5) Uani d . 1 . C
C12 .7115(3) .7063(3) .8964(4) .0690(8) Uani d . 1 . C
H12\a .6614 .6898 .9958 .123(4) Uiso calc R 1 . H
H12\b .6776 .7603 .8254 .123(4) Uiso calc R 1 . H
H12\g .8191 .7572 .9238 .123(4) Uiso calc R 1 . H
C13 .4394(2) .0109(2) .7867(2) .0344(4) Uani d . 1 . C
C14 .1985(2) -.0652(3) .8858(3) .0551(6) Uani d . 1 . C
H14\a .1406 -.0269 .9381 .123(4) Uiso calc R 1 . H
H14\b .2102 -.1331 .9545 .123(4) Uiso calc R 1 . H
H14\g .1466 -.1098 .7805 .123(4) Uiso calc R 1 . H
O1 .6568(2) -.02029(14) .6101(2) .0468(4) Uani d . 1 . O
H1 .5725 -.0796 .6290 .123(4) Uiso calc R 1 . H
O2 .9869(2) .1414(2) .7772(2) .0662(5) Uani d . 1 . O
O3 1.0296(2) .2016(2) .5190(2) .0495(4) Uani d . 1 . O
O4 .5251(2) .3312(2) .5061(2) .0534(4) Uani d . 1 . O
O5 .76005(15) .46858(15) .4488(2) .0438(4) Uani d . 1 . O
O6 .9097(2) .6031(2) .8778(3) .0819(7) Uani d . 1 . O
O7 .6756(2) .5725(2) .8120(2) .0605(5) Uani d . 1 . O
O8 .4056(2) -.11163(14) .7458(2) .0486(4) Uani d . 1 . O
O9 .34720(15) .04744(15) .8620(2) .0436(4) Uani d . 1 . O
H2 .811(2) .231(2) .500(3) .037(5) Uiso d . 1 . H
H3\a .907(3) .361(2) .820(3) .042(6) Uiso d . 1 . H
H3\b .945(3) .437(2) .655(3) .038(5) Uiso d . 1 . H
H5\a .657(3) .294(2) .938(3) .048(6) Uiso d . 1 . H
H5\b .519(3) .286(2) .800(3) .048(6) Uiso d . 1 . H

loop_
_atom_type_symbol
_atom_type_description
_atom_type_scat_dispersion_real
_atom_type_scat_dispersion_imag
_atom_type_scat_source
C C 0.0181 0.0091 'International Tables Vol C Tables 4.2.6.8 and 6.1.1.4'
H H 0.0000 0.0000 'International Tables Vol C Tables 4.2.6.8 and 6.1.1.4'
O O 0.0492 0.0322 'International Tables Vol C Tables 4.2.6.8 and 6.1.1.4'

loop_
_geom_angle_atom_site_label_1
_geom_angle_atom_site_label_2
_geom_angle_atom_site_label_3
_geom_angle
_geom_angle_publ_flag
O1 C1 C6 125.1(2) yes
O1 C1 C2 111.3(2) yes
C6 C1 C2 123.6(2) yes
C1 C2 C7 110.7(2) yes
C1 C2 C3 112.5(2) yes
C7 C2 C3 108.92(15) yes
C2 C3 C4 111.14(15) yes
C11 C4 C9 109.23(15) yes
C11 C4 C3 108.13(15) yes
C9 C4 C3 111.47(15) yes
C11 C4 C5 109.43(15) yes
C9 C4 C5 108.90(15) yes
C3 C4 C5 109.7(2) yes
C6 C5 C4 111.90(15) yes
C1 C6 C13 118.3(2) yes
C1 C6 C5 122.3(2) yes
C13 C6 C5 119.3(2) yes
O2 C7 O3 123.9(2) yes
O2 C7 C2 124.9(2) yes
O3 C7 C2 111.2(2) yes
O4 C9 O5 123.4(2) yes
O4 C9 C4 125.0(2) yes
O5 C9 C4 111.61(14) yes
O6 C11 O7 123.6(2) yes
O6 C11 C4 124.8(2) yes
O7 C11 C4 111.6(2) yes
O8 C13 O9 122.5(2) yes
O8 C13 C6 124.0(2) yes
O9 C13 C6 113.5(2) yes
C7 O3 C8 116.3(2) yes
C9 O5 C10 115.6(2) yes
C11 O7 C12 117.1(2) yes
C13 O9 C14 116.5(2) yes

loop_
_geom_bond_atom_site_label_1
_geom_bond_atom_site_label_2
_geom_bond_site_symmetry_2
_geom_bond_distance
_geom_bond_publ_flag
C1 O1 . 1.340(2) yes
C1 C6 . 1.349(3) yes
C1 C2 . 1.506(3) yes
C2 C7 . 1.515(3) yes
C2 C3 . 1.527(3) yes
C3 C4 . 1.534(2) yes
C4 C11 . 1.533(2) yes
C4 C9 . 1.533(3) yes
C4 C5 . 1.537(3) yes
C5 C6 . 1.511(3) yes
C6 C13 . 1.463(3) yes
C7 O2 . 1.195(3) yes
C7 O3 . 1.319(2) yes
C8 O3 . 1.459(3) yes
C9 O4 . 1.194(2) yes
C9 O5 . 1.327(2) yes
C10 O5 . 1.446(3) yes
C11 O6 . 1.186(3) yes
C11 O7 . 1.321(2) yes
C12 O7 . 1.452(3) yes
C13 O8 . 1.226(2) yes
C13 O9 . 1.329(2) yes
C14 O9 . 1.457(2) yes

loop_
_geom_torsion_atom_site_label_1
_geom_torsion_atom_site_label_2
_geom_torsion_atom_site_label_3
_geom_torsion_atom_site_label_4
_geom_torsion
_geom_torsion_publ_flag
C1 C2 C3 C4 -43.4(2) yes
C2 C3 C4 C5 61.7(2) yes
C3 C4 C5 C6 -48.7(2) yes
C4 C5 C6 C1 20.1(3) yes
C5 C6 C1 C2 -2.3(3) yes
C6 C1 C2 C3 14.0(3) yes
C1 C2 C7 O2 -51.2(3) yes
C1 C2 C7 O3 131.4(2) yes
C3 C4 C9 O4 132.1(2) yes
C3 C4 C9 O5 -46.4(2) yes
C5 C4 C11 O6 112.4(3) yes
C5 C4 C11 O7 -66.3(2) yes
C1 C6 C13 O8 4.6(3) yes
C1 C6 C13 O9 -175.1(2) yes
